data_2208517
loop_
_publ_author_name
'Ricken, Stefan'
'Sch\"urmann, Markus'
'Preut, Hans'
'Eilbracht, Peter'

_publ_section_title
;
 Bis[4-(2-methyl-2-propenyl)piperazin-1-yl]methane
;
_journal_coeditor_code BT2024
_journal_issue 4
_journal_name_full 'Acta Crystallographica Section E'
_journal_page_first o1435
_journal_page_last o1436
_journal_paper_doi 10.1107/S1600536806008622
_journal_volume 62
_journal_year 2006
_chemical_formula_iupac 'C17 H32 N4'
_chemical_formula_moiety 'C17 H32 N4'
_chemical_formula_sum 'C17 H32 N4'
_chemical_formula_weight 292.47
_chemical_name_systematic
;
Bis[4-(2-methyl-2-propenyl)piperazin-1-yl]methane
;
_space_group_IT_number 2
_symmetry_cell_setting triclinic
_symmetry_space_group_name_Hall '-P 1'
_symmetry_space_group_name_H-M 'P -1'
_atom_sites_solution_hydrogens geom
_atom_sites_solution_primary direct
_atom_sites_solution_secondary difmap
_audit_creation_method SHELXL-97
_cell_angle_alpha 90.450(13)
_cell_angle_beta 101.719(8)
_cell_angle_gamma 100.067(15)
_cell_formula_units_Z 2
_cell_length_a 6.257(2)
_cell_length_b 11.719(3)
_cell_length_c 13.392(5)
_cell_measurement_reflns_used 6881
_cell_measurement_temperature 291.0(10)
_cell_measurement_theta_max 25.20
_cell_measurement_theta_min 3.11
_cell_volume 945.7(5)
_computing_cell_refinement 'DENZO and SCALEPACK (Otwinowski & Minor, 1997)'
_computing_data_collection 'COLLECT (Nonius, 1998)'
_computing_data_reduction 'DENZO and SCALEPACK'
_computing_molecular_graphics 'SHELXTL-Plus (Sheldrick, 1991)'
_computing_publication_material 'SHELXL97, PARST95 (Nardelli, 1995) and PLATON (Spek, 2003)'
_computing_structure_refinement 'SHELXL97 (Sheldrick, 1997)'
_computing_structure_solution 'SHELXS97 (Sheldrick, 1990)'
_diffrn_ambient_temperature 291.0(10)
_diffrn_detector_area_resol_mean '19 vertical, 18 horizontal'
_diffrn_measured_fraction_theta_full 0.966
_diffrn_measured_fraction_theta_max 0.966
_diffrn_measurement_device_type 'Nonius KappaCCD'
_diffrn_measurement_method
;
498 frames via \w-rotation (\D\w=1\%) and two times 60 s per frame
(four sets at different \k-angles)
;
_diffrn_radiation_monochromator graphite
_diffrn_radiation_source 'fine-focus sealed tube'
_diffrn_radiation_type MoK\a
_diffrn_radiation_wavelength 0.71073
_diffrn_reflns_av_R_equivalents 0.033
_diffrn_reflns_av_sigmaI/netI 0.1475
_diffrn_reflns_limit_h_max 7
_diffrn_reflns_limit_h_min -7
_diffrn_reflns_limit_k_max 14
_diffrn_reflns_limit_k_min -13
_diffrn_reflns_limit_l_max 15
_diffrn_reflns_limit_l_min -15
_diffrn_reflns_number 6681
_diffrn_reflns_theta_full 25.20
_diffrn_reflns_theta_max 25.20
_diffrn_reflns_theta_min 3.11
_diffrn_standards_decay_% 0
_diffrn_standards_number 0
_exptl_absorpt_coefficient_mu 0.062
_exptl_absorpt_correction_type none
_exptl_crystal_colour colourless
_exptl_crystal_density_diffrn 1.027
_exptl_crystal_density_method 'not measured'
_exptl_crystal_description block
_exptl_crystal_F_000 324
_exptl_crystal_size_max 0.20
_exptl_crystal_size_mid 0.15
_exptl_crystal_size_min 0.15
_refine_diff_density_max 0.089
_refine_diff_density_min -0.109
_refine_ls_extinction_method none
_refine_ls_goodness_of_fit_ref 1.005
_refine_ls_hydrogen_treatment constr
_refine_ls_matrix_type full
_refine_ls_number_parameters 190
_refine_ls_number_reflns 3297
_refine_ls_number_restraints 0
_refine_ls_restrained_S_all 1.005
_refine_ls_R_factor_all 0.1318
_refine_ls_R_factor_gt 0.0381
_refine_ls_shift/su_max 0.001
_refine_ls_shift/su_mean 0.000
_refine_ls_structure_factor_coef Fsqd
_refine_ls_weighting_details 'w = [exp{4.20(sin\q/\l)^2^}]/[\s^2^(Fo^2^)]'
_refine_ls_weighting_scheme calc
_refine_ls_wR_factor_gt 0.0700
_refine_ls_wR_factor_ref 0.0826
_reflns_number_gt 1123
_reflns_number_total 3297
_reflns_threshold_expression I>2\s(I)
_cod_data_source_file bt2024.cif
_cod_data_source_block I
_cod_database_code 2208517
_cod_database_fobs_code 2208517

loop_
_symmetry_equiv_pos_as_xyz
'x, y, z'
'-x, -y, -z'

loop_
_atom_site_type_symbol
_atom_site_label
_atom_site_fract_x
_atom_site_fract_y
_atom_site_fract_z
_atom_site_U_iso_or_equiv
_atom_site_adp_type
_atom_site_calc_flag
_atom_site_refinement_flags
_atom_site_occupancy
N N1 0.3971(3) 1.20091(14) 0.61737(13) 0.0596(5) Uani d . 1
N N2 0.3116(2) 1.01685(13) 0.75165(13) 0.0527(5) Uani d . 1
N N11 -0.1595(2) 0.68818(13) 0.90323(13) 0.0544(5) Uani d . 1
N N12 0.1055(2) 0.90230(12) 0.86038(12) 0.0502(5) Uani d . 1
C C1 0.7059(4) 1.2833(2) 0.4303(2) 0.1042(9) Uani d . 1
H H1A 0.8448 1.3225 0.4238 0.125 Uiso calc R 1
H H1B 0.6301 1.2234 0.3837 0.125 Uiso calc R 1
C C2 0.7310(4) 1.40858(19) 0.5829(2) 0.1124(10) Uani d . 1
H H2A 0.8735 1.4407 0.5691 0.169 Uiso calc R 1
H H2B 0.7499 1.3783 0.6499 0.169 Uiso calc R 1
H H2C 0.6423 1.4681 0.5794 0.169 Uiso calc R 1
C C3 0.6170(4) 1.3126(2) 0.5051(2) 0.0730(7) Uani d . 1
C C4 0.3933(3) 1.24962(19) 0.51690(17) 0.0826(8) Uani d . 1
H H4A 0.2892 1.3029 0.5061 0.099 Uiso calc R 1
H H4B 0.3410 1.1874 0.4648 0.099 Uiso calc R 1
C C5 0.1726(3) 1.15719(18) 0.63186(17) 0.0749(7) Uani d . 1
H H5A 0.0997 1.0963 0.5805 0.090 Uiso calc R 1
H H5B 0.0873 1.2193 0.6241 0.090 Uiso calc R 1
C C6 0.1820(3) 1.11001(17) 0.73703(17) 0.0686(7) Uani d . 1
H H6A 0.2484 1.1721 0.7882 0.082 Uiso calc R 1
H H6B 0.0325 1.0807 0.7460 0.082 Uiso calc R 1
C C7 0.5355(3) 1.06116(16) 0.73701(16) 0.0643(6) Uani d . 1
H H7A 0.6220 0.9995 0.7452 0.077 Uiso calc R 1
H H7B 0.6077 1.1226 0.7879 0.077 Uiso calc R 1
C C8 0.5246(3) 1.10713(17) 0.63196(16) 0.0675(7) Uani d . 1
H H8A 0.6738 1.1354 0.6222 0.081 Uiso calc R 1
H H8B 0.4561 1.0448 0.5813 0.081 Uiso calc R 1
C C9 0.3204(3) 0.96918(16) 0.85167(16) 0.0608(6) Uani d . 1
H H9A 0.3646 1.0319 0.9035 0.073 Uiso calc R 1
H H9B 0.4311 0.9195 0.8636 0.073 Uiso calc R 1
C C11 -0.6125(4) 0.47358(19) 0.7867(2) 0.0988(9) Uani d . 1
H H11A -0.6439 0.4026 0.7504 0.119 Uiso calc R 1
H H11B -0.7138 0.5239 0.7757 0.119 Uiso calc R 1
C C12 -0.2518(4) 0.42637(17) 0.87620(18) 0.0926(8) Uani d . 1
H H12A -0.2998 0.3576 0.8323 0.139 Uiso calc R 1
H H12B -0.2331 0.4053 0.9462 0.139 Uiso calc R 1
H H12C -0.1131 0.4671 0.8640 0.139 Uiso calc R 1
C C13 -0.4226(4) 0.50311(19) 0.85455(18) 0.0674(7) Uani d . 1
C C14 -0.3672(3) 0.61601(16) 0.91652(16) 0.0663(6) Uani d . 1
H H14A -0.4873 0.6589 0.8969 0.080 Uiso calc R 1
H H14B -0.3556 0.5997 0.9881 0.080 Uiso calc R 1
C C15 -0.1805(3) 0.72908(16) 0.79939(15) 0.0597(6) Uani d . 1
H H15A -0.2968 0.7752 0.7858 0.072 Uiso calc R 1
H H15B -0.2207 0.6632 0.7508 0.072 Uiso calc R 1
C C16 0.0372(3) 0.80158(16) 0.78711(15) 0.0585(6) Uani d . 1
H H16A 0.1514 0.7540 0.7975 0.070 Uiso calc R 1
H H16B 0.0217 0.8285 0.7181 0.070 Uiso calc R 1
C C17 0.1222(3) 0.86266(15) 0.96475(15) 0.0571(6) Uani d . 1
H H17A 0.1584 0.9292 1.0126 0.069 Uiso calc R 1
H H17B 0.2401 0.8177 0.9804 0.069 Uiso calc R 1
C C18 -0.0957(3) 0.78876(16) 0.97590(15) 0.0601(6) Uani d . 1
H H18A -0.0816 0.7621 1.0449 0.072 Uiso calc R 1
H H18B -0.2113 0.8355 0.9645 0.072 Uiso calc R 1

loop_
_atom_site_aniso_label
_atom_site_aniso_U_11
_atom_site_aniso_U_22
_atom_site_aniso_U_33
_atom_site_aniso_U_12
_atom_site_aniso_U_13
_atom_site_aniso_U_23
N1 0.0492(11) 0.0679(12) 0.0641(14) 0.0111(9) 0.0162(10) 0.0240(10)
N2 0.0458(11) 0.0518(11) 0.0606(14) 0.0063(8) 0.0127(9) 0.0157(9)
N11 0.0650(12) 0.0469(11) 0.0523(13) 0.0031(9) 0.0205(10) 0.0065(10)
N12 0.0546(11) 0.0454(10) 0.0466(12) 0.0004(8) 0.0087(9) 0.0033(9)
C1 0.095(2) 0.141(2) 0.075(2) 0.0075(17) 0.0272(17) 0.0267(19)
C2 0.127(2) 0.089(2) 0.120(3) -0.0124(16) 0.051(2) 0.0069(19)
C3 0.0695(17) 0.0866(19) 0.0661(19) 0.0138(14) 0.0203(15) 0.0315(15)
C4 0.0743(18) 0.1015(19) 0.072(2) 0.0124(13) 0.0161(14) 0.0354(15)
C5 0.0529(15) 0.0886(17) 0.086(2) 0.0164(12) 0.0175(14) 0.0319(14)
C6 0.0534(14) 0.0748(16) 0.0833(19) 0.0140(12) 0.0244(13) 0.0262(14)
C7 0.0540(14) 0.0650(15) 0.0788(19) 0.0149(11) 0.0209(13) 0.0221(13)
C8 0.0623(15) 0.0684(15) 0.0781(19) 0.0114(12) 0.0290(14) 0.0152(13)
C9 0.0549(14) 0.0538(13) 0.0694(18) 0.0034(10) 0.0083(12) 0.0117(12)
C11 0.092(2) 0.0824(18) 0.108(2) -0.0106(14) 0.0114(18) 0.0112(16)
C12 0.115(2) 0.0598(16) 0.104(2) 0.0133(14) 0.0266(17) 0.0098(15)
C13 0.0734(17) 0.0551(15) 0.0726(19) -0.0044(13) 0.0256(15) 0.0144(14)
C14 0.0707(15) 0.0571(14) 0.0740(17) 0.0012(11) 0.0306(13) 0.0122(13)
C15 0.0670(15) 0.0541(14) 0.0558(16) 0.0019(11) 0.0154(12) 0.0049(12)
C16 0.0667(15) 0.0579(14) 0.0499(15) 0.0035(11) 0.0165(12) 0.0079(12)
C17 0.0657(15) 0.0539(14) 0.0497(16) 0.0080(11) 0.0099(12) 0.0043(11)
C18 0.0718(15) 0.0597(14) 0.0522(15) 0.0117(11) 0.0204(12) 0.0077(12)

loop_
_atom_type_symbol
_atom_type_description
_atom_type_scat_dispersion_real
_atom_type_scat_dispersion_imag
_atom_type_scat_source
C C 0.0033 0.0016 'International Tables Vol C Tables 4.2.6.8 and 6.1.1.4'
H H 0.0000 0.0000 'International Tables Vol C Tables 4.2.6.8 and 6.1.1.4'
N N 0.0061 0.0033 'International Tables Vol C Tables 4.2.6.8 and 6.1.1.4'

loop_
_geom_angle_atom_site_label_1
_geom_angle_atom_site_label_2
_geom_angle_atom_site_label_3
_geom_angle
C8 N1 C5 108.91(16)
C8 N1 C4 111.63(18)
C5 N1 C4 111.16(17)
C9 N2 C7 110.17(15)
C9 N2 C6 112.05(17)
C7 N2 C6 109.13(15)
C15 N11 C14 110.91(16)
C15 N11 C18 109.00(15)
C14 N11 C18 110.93(16)
C9 N12 C17 108.54(16)
C9 N12 C16 111.43(16)
C17 N12 C16 109.73(15)
C3 C1 H1A 120.0
C3 C1 H1B 120.0
H1A C1 H1B 120.0
C3 C2 H2A 109.5
C3 C2 H2B 109.5
H2A C2 H2B 109.5
C3 C2 H2C 109.5
H2A C2 H2C 109.5
H2B C2 H2C 109.5
C1 C3 C2 122.6(2)
C1 C3 C4 120.6(3)
C2 C3 C4 116.8(2)
N1 C4 C3 112.84(19)
N1 C4 H4A 109.0
C3 C4 H4A 109.0
N1 C4 H4B 109.0
C3 C4 H4B 109.0
H4A C4 H4B 107.8
N1 C5 C6 109.86(17)
N1 C5 H5A 109.7
C6 C5 H5A 109.7
N1 C5 H5B 109.7
C6 C5 H5B 109.7
H5A C5 H5B 108.2
N2 C6 C5 111.09(18)
N2 C6 H6A 109.4
C5 C6 H6A 109.4
N2 C6 H6B 109.4
C5 C6 H6B 109.4
H6A C6 H6B 108.0
N2 C7 C8 109.67(17)
N2 C7 H7A 109.7
C8 C7 H7A 109.7
N2 C7 H7B 109.7
C8 C7 H7B 109.7
H7A C7 H7B 108.2
N1 C8 C7 111.17(18)
N1 C8 H8A 109.4
C7 C8 H8A 109.4
N1 C8 H8B 109.4
C7 C8 H8B 109.4
H8A C8 H8B 108.0
N2 C9 N12 111.33(16)
N2 C9 H9A 109.4
N12 C9 H9A 109.4
N2 C9 H9B 109.4
N12 C9 H9B 109.4
H9A C9 H9B 108.0
C13 C11 H11A 120.0
C13 C11 H11B 120.0
H11A C11 H11B 120.0
C13 C12 H12A 109.5
C13 C12 H12B 109.5
H12A C12 H12B 109.5
C13 C12 H12C 109.5
H12A C12 H12C 109.5
H12B C12 H12C 109.5
C11 C13 C12 122.9(2)
C11 C13 C14 121.7(2)
C12 C13 C14 115.4(2)
N11 C14 C13 112.95(17)
N11 C14 H14A 109.0
C13 C14 H14A 109.0
N11 C14 H14B 109.0
C13 C14 H14B 109.0
H14A C14 H14B 107.8
N11 C15 C16 109.88(17)
N11 C15 H15A 109.7
C16 C15 H15A 109.7
N11 C15 H15B 109.7
C16 C15 H15B 109.7
H15A C15 H15B 108.2
N12 C16 C15 111.46(17)
N12 C16 H16A 109.3
C15 C16 H16A 109.3
N12 C16 H16B 109.3
C15 C16 H16B 109.3
H16A C16 H16B 108.0
N12 C17 C18 110.20(17)
N12 C17 H17A 109.6
C18 C17 H17A 109.6
N12 C17 H17B 109.6
C18 C17 H17B 109.6
H17A C17 H17B 108.1
N11 C18 C17 111.48(16)
N11 C18 H18A 109.3
C17 C18 H18A 109.3
N11 C18 H18B 109.3
C17 C18 H18B 109.3
H18A C18 H18B 108.0

loop_
_geom_bond_atom_site_label_1
_geom_bond_atom_site_label_2
_geom_bond_distance
N1 C8 1.459(2)
N1 C5 1.461(2)
N1 C4 1.463(2)
N2 C9 1.450(2)
N2 C7 1.459(2)
N2 C6 1.462(2)
N11 C15 1.463(2)
N11 C14 1.465(2)
N11 C18 1.468(2)
N12 C9 1.460(2)
N12 C17 1.466(2)
N12 C16 1.474(2)
C1 C3 1.311(3)
C1 H1A 0.9300
C1 H1B 0.9300
C2 C3 1.503(3)
C2 H2A 0.9600
C2 H2B 0.9600
C2 H2C 0.9600
C3 C4 1.503(3)
C4 H4A 0.9700
C4 H4B 0.9700
C5 C6 1.511(3)
C5 H5A 0.9700
C5 H5B 0.9700
C6 H6A 0.9700
C6 H6B 0.9700
C7 C8 1.503(3)
C7 H7A 0.9700
C7 H7B 0.9700
C8 H8A 0.9700
C8 H8B 0.9700
C9 H9A 0.9700
C9 H9B 0.9700
C11 C13 1.330(3)
C11 H11A 0.9300
C11 H11B 0.9300
C12 C13 1.500(3)
C12 H12A 0.9600
C12 H12B 0.9600
C12 H12C 0.9600
C13 C14 1.505(3)
C14 H14A 0.9700
C14 H14B 0.9700
C15 C16 1.514(2)
C15 H15A 0.9700
C15 H15B 0.9700
C16 H16A 0.9700
C16 H16B 0.9700
C17 C18 1.518(2)
C17 H17A 0.9700
C17 H17B 0.9700
C18 H18A 0.9700
C18 H18B 0.9700

loop_
_geom_torsion_atom_site_label_1
_geom_torsion_atom_site_label_2
_geom_torsion_atom_site_label_3
_geom_torsion_atom_site_label_4
_geom_torsion
C8 N1 C4 C3 -67.4(2)
C5 N1 C4 C3 170.77(19)
C1 C3 C4 N1 124.0(2)
C2 C3 C4 N1 -55.6(3)
C8 N1 C5 C6 57.9(2)
C4 N1 C5 C6 -178.73(18)
C9 N2 C6 C5 -179.23(16)
C7 N2 C6 C5 58.5(2)
N1 C5 C6 N2 -58.7(2)
C9 N2 C7 C8 178.34(17)
C6 N2 C7 C8 -58.2(2)
C5 N1 C8 C7 -59.3(2)
C4 N1 C8 C7 177.59(16)
N2 C7 C8 N1 59.9(2)
C7 N2 C9 N12 -167.72(16)
C6 N2 C9 N12 70.6(2)
C17 N12 C9 N2 -176.62(15)
C16 N12 C9 N2 62.4(2)
C15 N11 C14 C13 67.0(2)
C18 N11 C14 C13 -171.69(17)
C11 C13 C14 N11 -122.4(2)
C12 C13 C14 N11 58.7(2)
C14 N11 C15 C16 -179.00(16)
C18 N11 C15 C16 58.6(2)
C9 N12 C16 C15 177.38(17)
C17 N12 C16 C15 57.1(2)
N11 C15 C16 N12 -58.9(2)
C9 N12 C17 C18 -177.85(15)
C16 N12 C17 C18 -55.9(2)
C15 N11 C18 C17 -59.0(2)
C14 N11 C18 C17 178.57(17)
N12 C17 C18 N11 58.1(2)

loop_
_cod_related_entry_id
_cod_related_entry_database
_cod_related_entry_code
1 ChemSpider 21128582
